data_1546521
loop_
_publ_author_name
'jana, sadhan'
'Verma, Ajay'
'Kadu, Rahul Vilasrao'
'KUMAR, SANGIT'

_publ_section_title
;
 Visible-Light-Induced Oxidant and Metal-Free Dehydrogenative Cascade
 Trifluoromethylation and Oxidation of 1,6-Enynes with Water
;
_journal_name_full 'Chem. Sci.'
_journal_paper_doi 10.1039/C7SC02556D
_journal_year 2017
_chemical_absolute_configuration unk
_chemical_formula_moiety 'C17  H11  Br1  F3  N1  O1'
_chemical_formula_sum 'C17 H11 Br F3 N O'
_chemical_formula_weight 382.18
_space_group_IT_number 19
_symmetry_cell_setting orthorhombic
_symmetry_Int_Tables_number 19
_symmetry_space_group_name_Hall 'P 2ac 2ab'
_symmetry_space_group_name_H-M 'P 21 21 21'
_atom_sites_solution_hydrogens geom
_audit_conform_dict_location ftp://ftp.iucr.org/pub/cif_core.dic
_audit_conform_dict_name cif_core.dic
_audit_conform_dict_version 2.4.3
_audit_creation_date 2016-10-27T10:19:46-00:00
_audit_creation_method 'WinGX routine CIF_UPDATE'
_audit_update_record
;
2017-01-07 deposited with the CCDC.
2017-07-10 downloaded from the CCDC.
;
_cell_angle_alpha 90
_cell_angle_beta 90
_cell_angle_gamma 90
_cell_formula_units_Z 4
_cell_length_a 8.8354(4)
_cell_length_b 12.2152(5)
_cell_length_c 14.1439(7)
_cell_measurement_reflns_used 24
_cell_measurement_temperature 100(2)
_cell_measurement_theta_max 25.717
_cell_measurement_theta_min 2.718
_cell_measurement_wavelength 0.71073
_cell_volume 1526.50(12)
_computing_cell_refinement 'Bruker SAINT'
_computing_data_collection 'Bruker APEX2'
_computing_data_reduction 'Bruker SAINT'
_computing_molecular_graphics 'Ortep for Windows (Farrugia, 2012)'
_computing_publication_material 'WinGX publication routines (Farrugia, 2012)'
_computing_structure_refinement 'SHELXL-2016/4 (Sheldrick, 2016)'
_computing_structure_solution 'SHELXT 2014/5 (Sheldrick, 2014)'
_diffrn_ambient_temperature 100(2)
_diffrn_measured_fraction_theta_full 0.999
_diffrn_measured_fraction_theta_max 0.997
_diffrn_measurement_device_type 'Bruker D8 VENTURE'
_diffrn_measurement_method '\f and \w scans'
_diffrn_radiation_probe x-ray
_diffrn_radiation_type MoK\a
_diffrn_radiation_wavelength 0.71073
_diffrn_reflns_av_R_equivalents 0.0601
_diffrn_reflns_av_unetI/netI 0.0531
_diffrn_reflns_Laue_measured_fraction_full 0.999
_diffrn_reflns_Laue_measured_fraction_max 0.997
_diffrn_reflns_limit_h_max 10
_diffrn_reflns_limit_h_min -10
_diffrn_reflns_limit_k_max 13
_diffrn_reflns_limit_k_min -14
_diffrn_reflns_limit_l_max 16
_diffrn_reflns_limit_l_min -17
_diffrn_reflns_number 12899
_diffrn_reflns_point_group_measured_fraction_full 0.994
_diffrn_reflns_point_group_measured_fraction_max 0.991
_diffrn_reflns_theta_full 25.242
_diffrn_reflns_theta_max 25.717
_diffrn_reflns_theta_min 2.718
_diffrn_standards_number 0
_exptl_absorpt_coefficient_mu 2.728
_exptl_absorpt_correction_T_max 0.7453
_exptl_absorpt_correction_T_min 0.5710
_exptl_absorpt_correction_type multi-scan
_exptl_absorpt_process_details
;
SADABS-2014/4 (Bruker,2014/4) was used for absorption correction.
        wR2(int) was 0.0758 before and 0.0460 after correction.
        The Ratio of minimum to maximum transmission is 0.9178.
        The \l/2 correction factor is 0.00150.
;
_exptl_crystal_colour Yellow
_exptl_crystal_density_diffrn 1.663
_exptl_crystal_density_method 'not measured'
_exptl_crystal_description Block
_exptl_crystal_F_000 760
_exptl_crystal_size_max 0.4
_exptl_crystal_size_mid 0.3
_exptl_crystal_size_min 0.1
_refine_diff_density_max 0.482
_refine_diff_density_min -0.413
_refine_diff_density_rms 0.064
_refine_ls_abs_structure_details
;
 Flack x determined using 960 quotients [(I+)-(I-)]/[(I+)+(I-)]
 (Parsons, Flack and Wagner, Acta Cryst. B69 (2013) 249-259).
;
_refine_ls_abs_structure_Flack 0.020(7)
_refine_ls_extinction_method none
_refine_ls_goodness_of_fit_ref 1.044
_refine_ls_hydrogen_treatment constr
_refine_ls_matrix_type full
_refine_ls_number_constraints 0
_refine_ls_number_parameters 208
_refine_ls_number_reflns 2889
_refine_ls_number_restraints 0
_refine_ls_restrained_S_all 1.044
_refine_ls_R_factor_all 0.0409
_refine_ls_R_factor_gt 0.0317
_refine_ls_shift/su_max 0.001
_refine_ls_shift/su_mean 0
_refine_ls_structure_factor_coef Fsqd
_refine_ls_weighting_details 'w=1/[\s^2^(Fo^2^)+(0.0159P)^2^+0.1415P] where P=(Fo^2^+2Fc^2^)/3'
_refine_ls_weighting_scheme calc
_refine_ls_wR_factor_gt 0.0566
_refine_ls_wR_factor_ref 0.059
_reflns_Friedel_coverage 0.722
_reflns_Friedel_fraction_full 0.987
_reflns_Friedel_fraction_max 0.984
_reflns_number_gt 2566
_reflns_number_total 2889
_reflns_threshold_expression 'I > 2\s(I)'
_cod_data_source_file c7sc02556d3.cif
_cod_data_source_block SJ_741
_cod_depositor_comments
;
The following automatic conversions were performed:

'_exptl_absorpt_correction_type' value 'multi scan' changed to
'multi-scan' according to
/home/data/users/saulius/crontab/automatic-downloads/rss-feeds/RSC/lib/dictionaries/cif_core.dic
dictionary named 'cif_core.dic' version 2.4.2 from 2011-04-26.

Automatic conversion script
Id: cif_fix_values 4973 2017-02-22 13:04:09Z antanas 
;
_cod_database_code 1546521

loop_
_symmetry_equiv_pos_as_xyz
'x, y, z'
'x+1/2, -y+1/2, -z'
'-x, y+1/2, -z+1/2'
'-x+1/2, -y, z+1/2'

loop_
_atom_site_label
_atom_site_type_symbol
_atom_site_fract_x
_atom_site_fract_y
_atom_site_fract_z
_atom_site_U_iso_or_equiv
_atom_site_adp_type
_atom_site_occupancy
_atom_site_site_symmetry_order
_atom_site_calc_flag
_atom_site_refinement_flags_posn
_atom_site_refinement_flags_adp
C1 C 0.4787(4) 0.2419(3) 0.2811(3) 0.0111(8) Uani 1 1 d . .
C2 C 0.3522(4) 0.3052(3) 0.3041(3) 0.0091(8) Uani 1 1 d . .
C3 C 0.2628(4) 0.2415(3) 0.3698(2) 0.0101(8) Uani 1 1 d . .
C4 C 0.1219(4) 0.2524(3) 0.4142(2) 0.0123(8) Uani 1 1 d . .
H4 H 0.066199 0.316569 0.407722 0.015 Uiso 1 1 calc R U
C5 C 0.0668(5) 0.1669(3) 0.4675(3) 0.0147(10) Uani 1 1 d . .
H5 H -0.026289 0.174627 0.497523 0.018 Uiso 1 1 calc R U
C6 C 0.1468(5) 0.0688(3) 0.4778(3) 0.0165(9) Uani 1 1 d . .
H6 H 0.105836 0.012396 0.513733 0.02 Uiso 1 1 calc R U
C7 C 0.2851(4) 0.0550(3) 0.4354(3) 0.0144(9) Uani 1 1 d . .
H7 H 0.339435 -0.009785 0.442238 0.017 Uiso 1 1 calc R U
C8 C 0.3412(4) 0.1414(3) 0.3816(3) 0.0101(9) Uani 1 1 d . .
C9 C 0.6105(4) 0.2665(3) 0.2180(3) 0.0145(8) Uani 1 1 d . .
H9A H 0.57424 0.304087 0.162025 0.017 Uiso 1 1 calc R U
H9B H 0.656168 0.198172 0.197947 0.017 Uiso 1 1 calc R U
C10 C 0.7291(5) 0.3359(3) 0.2651(3) 0.0199(10) Uani 1 1 d . .
C11 C 0.3184(4) 0.4110(3) 0.2623(3) 0.0120(9) Uani 1 1 d . .
C12 C 0.2076(4) 0.4847(3) 0.3091(3) 0.0110(9) Uani 1 1 d . .
C13 C 0.2152(5) 0.5066(3) 0.4059(3) 0.0129(9) Uani 1 1 d . .
H13 H 0.287019 0.470857 0.442757 0.015 Uiso 1 1 calc R U
C14 C 0.1168(4) 0.5811(3) 0.4480(3) 0.0121(8) Uani 1 1 d . .
H14 H 0.122857 0.597117 0.512116 0.015 Uiso 1 1 calc R U
C15 C 0.0091(5) 0.6306(3) 0.3905(3) 0.0151(10) Uani 1 1 d . .
C16 C -0.0027(5) 0.6100(3) 0.2952(3) 0.0181(10) Uani 1 1 d . .
H16 H -0.077371 0.643561 0.259034 0.022 Uiso 1 1 calc R U
C17 C 0.0995(4) 0.5380(3) 0.2542(3) 0.0154(9) Uani 1 1 d . .
H17 H 0.095775 0.525137 0.189418 0.018 Uiso 1 1 calc R U
N1 N 0.4721(4) 0.1462(3) 0.3288(2) 0.0125(8) Uani 1 1 d . .
H1 H 0.539764 0.095679 0.326541 0.015 Uiso 1 1 calc R U
F1 F 0.8465(3) 0.3529(2) 0.20649(19) 0.0293(7) Uani 1 1 d . .
F2 F 0.7846(3) 0.2878(2) 0.34283(19) 0.0266(6) Uani 1 1 d . .
F3 F 0.6778(2) 0.43463(19) 0.29091(18) 0.0223(6) Uani 1 1 d . .
BR1 Br -0.12868(6) 0.73242(4) 0.44573(3) 0.03101(15) Uani 1 1 d . .
O1 O 0.3766(3) 0.4421(2) 0.18689(18) 0.0134(6) Uani 1 1 d . .

loop_
_atom_site_aniso_label
_atom_site_aniso_U_11
_atom_site_aniso_U_22
_atom_site_aniso_U_33
_atom_site_aniso_U_23
_atom_site_aniso_U_13
_atom_site_aniso_U_12
C1 0.0131(19) 0.009(2) 0.011(2) -0.0014(18) -0.0023(16) -0.0013(17)
C2 0.010(2) 0.0090(18) 0.008(2) -0.0017(14) 0.0002(17) -0.0005(16)
C3 0.0103(19) 0.012(2) 0.0075(19) -0.0013(17) -0.0043(15) 0.0009(17)
C4 0.0129(18) 0.011(2) 0.0130(18) -0.0025(15) -0.0030(17) 0.0004(18)
C5 0.011(2) 0.020(2) 0.013(2) -0.0033(18) 0.0006(18) -0.0041(17)
C6 0.022(2) 0.014(2) 0.013(2) 0.0030(16) 0.002(2) -0.009(2)
C7 0.021(2) 0.0087(19) 0.013(2) 0.0001(18) -0.004(2) -0.0001(16)
C8 0.009(2) 0.009(2) 0.012(2) -0.0039(16) -0.0025(17) -0.0028(16)
C9 0.016(2) 0.0123(19) 0.016(2) 0.0001(18) 0.0046(17) 0.0017(19)
C10 0.012(2) 0.021(3) 0.027(3) 0.001(2) 0.006(2) -0.0010(19)
C11 0.009(2) 0.012(2) 0.015(2) -0.0004(18) -0.0026(17) -0.0043(16)
C12 0.010(2) 0.010(2) 0.013(2) -0.0001(17) -0.0027(18) -0.0028(16)
C13 0.014(2) 0.009(2) 0.015(2) 0.0045(18) -0.0030(19) 0.0015(17)
C14 0.0158(19) 0.0103(17) 0.0103(19) 0.0011(17) 0.002(2) -0.0032(17)
C15 0.016(2) 0.009(2) 0.020(3) 0.0018(18) 0.0068(19) 0.0058(17)
C16 0.015(2) 0.024(3) 0.015(3) 0.008(2) -0.0028(19) 0.0068(19)
C17 0.018(2) 0.017(2) 0.012(2) 0.0030(17) -0.0027(18) -0.0004(18)
N1 0.0120(19) 0.0087(18) 0.017(2) 0.0006(15) 0.0003(15) 0.0048(14)
F1 0.0168(14) 0.0326(15) 0.0386(17) -0.0006(12) 0.0128(13) -0.0066(12)
F2 0.0158(13) 0.0314(16) 0.0326(16) 0.0028(13) -0.0071(12) 0.0024(11)
F3 0.0190(13) 0.0165(13) 0.0314(16) -0.0056(11) 0.0030(11) -0.0011(10)
BR1 0.0376(3) 0.0281(2) 0.0273(3) 0.0069(2) 0.0127(2) 0.0219(2)
O1 0.0146(14) 0.0132(14) 0.0125(15) 0.0008(11) 0.0012(14) -0.0012(14)

loop_
_atom_type_symbol
_atom_type_description
_atom_type_scat_dispersion_real
_atom_type_scat_dispersion_imag
_atom_type_scat_source
C C 0.0033 0.0016 'International Tables Vol C Tables 4.2.6.8 and 6.1.1.4'
H H 0 0 'International Tables Vol C Tables 4.2.6.8 and 6.1.1.4'
N N 0.0061 0.0033 'International Tables Vol C Tables 4.2.6.8 and 6.1.1.4'
F F 0.0171 0.0103 'International Tables Vol C Tables 4.2.6.8 and 6.1.1.4'
Br Br -0.2901 2.4595 'International Tables Vol C Tables 4.2.6.8 and 6.1.1.4'
O O 0.0106 0.006 'International Tables Vol C Tables 4.2.6.8 and 6.1.1.4'

loop_
_geom_angle_atom_site_label_1
_geom_angle_atom_site_label_2
_geom_angle_atom_site_label_3
_geom_angle
N1 C1 C2 109.1(3)
N1 C1 C9 120.4(3)
C2 C1 C9 130.5(3)
C1 C2 C3 106.8(3)
C1 C2 C11 124.2(4)
C3 C2 C11 128.9(3)
C4 C3 C8 117.7(3)
C4 C3 C2 136.2(4)
C8 C3 C2 105.9(3)
C5 C4 C3 119.2(4)
C5 C4 H4 120.4
C3 C4 H4 120.4
C4 C5 C6 121.8(4)
C4 C5 H5 119.1
C6 C5 H5 119.1
C7 C6 C5 120.7(4)
C7 C6 H6 119.6
C5 C6 H6 119.6
C6 C7 C8 117.5(4)
C6 C7 H7 121.2
C8 C7 H7 121.2
N1 C8 C7 128.8(4)
N1 C8 C3 108.1(3)
C7 C8 C3 123.1(3)
C1 C9 C10 113.1(3)
C1 C9 H9A 109
C10 C9 H9A 109
C1 C9 H9B 109
C10 C9 H9B 109
H9A C9 H9B 107.8
F3 C10 F2 107.2(4)
F3 C10 F1 106.9(3)
F2 C10 F1 106.9(3)
F3 C10 C9 113.1(3)
F2 C10 C9 111.8(3)
F1 C10 C9 110.6(4)
O1 C11 C2 122.4(4)
O1 C11 C12 118.0(3)
C2 C11 C12 119.6(4)
C17 C12 C13 119.4(4)
C17 C12 C11 119.1(4)
C13 C12 C11 121.4(4)
C14 C13 C12 120.9(4)
C14 C13 H13 119.5
C12 C13 H13 119.5
C15 C14 C13 117.5(4)
C15 C14 H14 121.2
C13 C14 H14 121.2
C16 C15 C14 123.1(4)
C16 C15 BR1 118.2(3)
C14 C15 BR1 118.8(3)
C15 C16 C17 118.4(4)
C15 C16 H16 120.8
C17 C16 H16 120.8
C16 C17 C12 120.6(4)
C16 C17 H17 119.7
C12 C17 H17 119.7
C1 N1 C8 110.1(3)
C1 N1 H1 124.9
C8 N1 H1 124.9

loop_
_geom_bond_atom_site_label_1
_geom_bond_atom_site_label_2
_geom_bond_distance
C1 N1 1.350(5)
C1 C2 1.398(5)
C1 C9 1.497(5)
C2 C3 1.447(5)
C2 C11 1.452(5)
C3 C4 1.401(5)
C3 C8 1.414(5)
C4 C5 1.377(5)
C4 H4 0.93
C5 C6 1.399(6)
C5 H5 0.93
C6 C7 1.372(6)
C6 H6 0.93
C7 C8 1.392(5)
C7 H7 0.93
C8 N1 1.378(5)
C9 C10 1.503(6)
C9 H9A 0.97
C9 H9B 0.97
C10 F3 1.339(5)
C10 F2 1.339(5)
C10 F1 1.344(5)
C11 O1 1.243(5)
C11 C12 1.486(5)
C12 C17 1.393(5)
C12 C13 1.396(5)
C13 C14 1.393(5)
C13 H13 0.93
C14 C15 1.389(5)
C14 H14 0.93
C15 C16 1.376(6)
C15 BR1 1.908(4)
C16 C17 1.388(6)
C16 H16 0.93
C17 H17 0.93
N1 H1 0.86

loop_
_geom_torsion_atom_site_label_1
_geom_torsion_atom_site_label_2
_geom_torsion_atom_site_label_3
_geom_torsion_atom_site_label_4
_geom_torsion
N1 C1 C2 C3 -0.6(4)
C9 C1 C2 C3 -178.7(4)
N1 C1 C2 C11 -176.9(4)
C9 C1 C2 C11 5.0(6)
C1 C2 C3 C4 -174.6(4)
C11 C2 C3 C4 1.4(7)
C1 C2 C3 C8 -0.8(4)
C11 C2 C3 C8 175.2(4)
C8 C3 C4 C5 0.6(5)
C2 C3 C4 C5 173.9(4)
C3 C4 C5 C6 -0.8(6)
C4 C5 C6 C7 0.7(6)
C5 C6 C7 C8 -0.5(6)
C6 C7 C8 N1 -176.6(4)
C6 C7 C8 C3 0.4(6)
C4 C3 C8 N1 177.1(3)
C2 C3 C8 N1 1.9(4)
C4 C3 C8 C7 -0.4(6)
C2 C3 C8 C7 -175.6(4)
N1 C1 C9 C10 -97.1(4)
C2 C1 C9 C10 80.8(5)
C1 C9 C10 F3 -61.9(5)
C1 C9 C10 F2 59.2(4)
C1 C9 C10 F1 178.2(3)
C1 C2 C11 O1 18.4(6)
C3 C2 C11 O1 -157.0(4)
C1 C2 C11 C12 -163.2(3)
C3 C2 C11 C12 21.4(6)
O1 C11 C12 C17 42.8(5)
C2 C11 C12 C17 -135.7(4)
O1 C11 C12 C13 -133.4(4)
C2 C11 C12 C13 48.1(5)
C17 C12 C13 C14 -0.3(6)
C11 C12 C13 C14 175.9(3)
C12 C13 C14 C15 1.4(6)
C13 C14 C15 C16 -0.7(6)
C13 C14 C15 BR1 179.6(3)
C14 C15 C16 C17 -1.2(6)
BR1 C15 C16 C17 178.5(3)
C15 C16 C17 C12 2.4(6)
C13 C12 C17 C16 -1.7(6)
C11 C12 C17 C16 -178.0(3)
C2 C1 N1 C8 1.9(4)
C9 C1 N1 C8 -179.8(3)
C7 C8 N1 C1 174.9(4)
C3 C8 N1 C1 -2.4(4)
